data_4084371
loop_
_publ_author_name
'Guo, Tongxun'
'Dechert, Sebastian'
'Meyer, Franc'

_publ_section_title
;
 Dinuclear Palladium Complexes of Pyrazole-Bridged Bis(NHC) Ligands: A
 Delicate Balance between Normal and Abnormal Carbene Coordination
;
_journal_issue 19
_journal_name_full Organometallics
_journal_page_first 5145
_journal_paper_doi 10.1021/om500351j
_journal_volume 33
_journal_year 2014
_chemical_formula_moiety 'C38 H54 N12 Pd2 2+, 2(C24 H20 B -), 5(C2 H3 N)'
_chemical_formula_sum 'C96 H109 B2 N17 Pd2'
_chemical_formula_weight 1735.42
_chemical_name_systematic
;
 ?
;
_space_group_IT_number 14
_symmetry_cell_setting monoclinic
_symmetry_space_group_name_Hall '-P 2ybc'
_symmetry_space_group_name_H-M 'P 1 21/c 1'
_atom_sites_solution_hydrogens geom
_atom_sites_solution_primary direct
_atom_sites_solution_secondary difmap
_audit_creation_method SHELXL-97
_cell_angle_alpha 90.00
_cell_angle_beta 111.240(2)
_cell_angle_gamma 90.00
_cell_formula_units_Z 4
_cell_length_a 21.1808(4)
_cell_length_b 17.0295(3)
_cell_length_c 26.5164(6)
_cell_measurement_reflns_used 106831
_cell_measurement_temperature 133(2)
_cell_measurement_theta_max 25.67
_cell_measurement_theta_min 1.45
_cell_volume 8914.7(3)
_computing_cell_refinement 'X-AREA (Stoe & Cie, 2002)'
_computing_data_collection 'X-AREA (Stoe & Cie, 2002)'
_computing_data_reduction 'X-AREA (Stoe & Cie, 2002)'
_computing_molecular_graphics 'DIAMOND (Brandenburg, 2001)'
_computing_publication_material 'SHELXL-97 (Sheldrick, 1997)'
_computing_structure_refinement 'SHELXL-97 (Sheldrick, 1997)'
_computing_structure_solution 'SHELXS-97 (Sheldrick, 1990)'
_diffrn_ambient_temperature 133(2)
_diffrn_measured_fraction_theta_full 0.994
_diffrn_measured_fraction_theta_max 0.994
_diffrn_measurement_device_type 'Stoe IPDS II'
_diffrn_measurement_method \w
_diffrn_radiation_monochromator graphite
_diffrn_radiation_source 'fine-focus sealed tube'
_diffrn_radiation_type MoK\a
_diffrn_radiation_wavelength 0.71073
_diffrn_reflns_av_R_equivalents 0.1091
_diffrn_reflns_av_sigmaI/netI 0.0707
_diffrn_reflns_limit_h_max 25
_diffrn_reflns_limit_h_min -25
_diffrn_reflns_limit_k_max 20
_diffrn_reflns_limit_k_min -20
_diffrn_reflns_limit_l_max 32
_diffrn_reflns_limit_l_min -32
_diffrn_reflns_number 106831
_diffrn_reflns_theta_full 25.67
_diffrn_reflns_theta_max 25.67
_diffrn_reflns_theta_min 1.45
_exptl_absorpt_coefficient_mu 0.459
_exptl_absorpt_correction_T_max 0.9529
_exptl_absorpt_correction_T_min 0.7013
_exptl_absorpt_correction_type numerical
_exptl_absorpt_process_details 'X-RED (Stoe & Cie, 2002)'
_exptl_crystal_colour colorless
_exptl_crystal_density_diffrn 1.293
_exptl_crystal_density_method 'not measured'
_exptl_crystal_description block
_exptl_crystal_F_000 3624
_exptl_crystal_size_max 0.21
_exptl_crystal_size_mid 0.16
_exptl_crystal_size_min 0.15
_refine_diff_density_max 0.826
_refine_diff_density_min -0.971
_refine_diff_density_rms 0.071
_refine_ls_extinction_method none
_refine_ls_goodness_of_fit_ref 1.038
_refine_ls_hydrogen_treatment constr
_refine_ls_matrix_type full
_refine_ls_number_parameters 1035
_refine_ls_number_reflns 16806
_refine_ls_number_restraints 36
_refine_ls_restrained_S_all 1.054
_refine_ls_R_factor_all 0.0806
_refine_ls_R_factor_gt 0.0497
_refine_ls_shift/su_max 0.003
_refine_ls_shift/su_mean 0.000
_refine_ls_structure_factor_coef Fsqd
_refine_ls_weighting_details 'calc w=1/[\s^2^(Fo^2^)+(0.0462P)^2^+0.0000P] where P=(Fo^2^+2Fc^2^)/3'
_refine_ls_weighting_scheme calc
_refine_ls_wR_factor_gt 0.0966
_refine_ls_wR_factor_ref 0.1048
_reflns_number_gt 12194
_reflns_number_total 16806
_reflns_threshold_expression >2sigma(I)
_cod_data_source_file om500351j_si_002.cif
_cod_data_source_block aLtBu2Pd2BPh42-togu8
_cod_depositor_comments
;
The following automatic conversions were performed:

'_symmetry_cell_setting' value 'Monoclinic' changed to 'monoclinic'
according to
/home/saulius/struct/COD-crude-data--automatic-downloads/rss-feeds/ACS/lib/dictionaries/cif_core.dic
dictionary named 'cif_core.dic' version 2.4.2 from 2011-04-26.

Automatic conversion script
Id: cif_fix_values 2281 2013-09-26 08:29:07Z andrius 

 Adding full bibliography for 4084368--4084374.cif.
;
_cod_original_sg_symbol_H-M 'P 21/c'
_cod_database_code 4084371

loop_
_symmetry_equiv_pos_as_xyz
'x, y, z'
'-x, y+1/2, -z+1/2'
'-x, -y, -z'
'x, -y-1/2, z-1/2'

loop_
_atom_site_label
_atom_site_type_symbol
_atom_site_fract_x
_atom_site_fract_y
_atom_site_fract_z
_atom_site_U_iso_or_equiv
_atom_site_adp_type
_atom_site_occupancy
_atom_site_symmetry_multiplicity
_atom_site_calc_flag
_atom_site_refinement_flags
_atom_site_disorder_assembly
_atom_site_disorder_group
Pd1 Pd 0.775172(15) 0.543613(17) 0.631939(11) 0.02633(8) Uani 1 1 d . . .
Pd2 Pd 0.593770(14) 0.504871(16) 0.622429(11) 0.02187(7) Uani 1 1 d . . .
N1 N 0.74275(15) 0.44703(18) 0.66269(12) 0.0284(7) Uani 1 1 d . . .
N2 N 0.67717(15) 0.43398(17) 0.65831(12) 0.0256(7) Uani 1 1 d . . .
N3 N 0.87031(16) 0.4087(2) 0.65249(14) 0.0375(8) Uani 1 1 d . . .
N4 N 0.91739(19) 0.4071(2) 0.59282(17) 0.0470(10) Uani 1 1 d . A .
N5 N 0.55600(15) 0.33936(17) 0.62896(12) 0.0246(6) Uani 1 1 d . . .
N6 N 0.47682(15) 0.30250(17) 0.55525(12) 0.0235(6) Uani 1 1 d . . .
N11 N 0.64746(15) 0.60655(17) 0.64863(12) 0.0256(7) Uani 1 1 d . . .
N12 N 0.71191(15) 0.62033(18) 0.65112(12) 0.0269(7) Uani 1 1 d . . .
N13 N 0.50418(15) 0.64000(16) 0.62031(11) 0.0237(6) Uani 1 1 d . . .
N14 N 0.40822(15) 0.62648(17) 0.55432(12) 0.0260(7) Uani 1 1 d . . .
N15 N 0.81051(16) 0.70997(19) 0.62488(13) 0.0305(7) Uani 1 1 d . . .
N16 N 0.82677(17) 0.7324(2) 0.55055(13) 0.0335(8) Uani 1 1 d . . .
C1 C 0.7384(2) 0.3306(2) 0.69949(16) 0.0331(9) Uani 1 1 d . . .
H1 H 0.7513 0.2812 0.7167 0.040 Uiso 1 1 calc R . .
C2 C 0.7792(2) 0.3849(2) 0.68724(16) 0.0333(9) Uani 1 1 d . . .
C3 C 0.67492(19) 0.3641(2) 0.68112(14) 0.0270(8) Uani 1 1 d . . .
C4 C 0.8541(2) 0.3831(3) 0.69950(18) 0.0441(11) Uani 1 1 d . . .
H4A H 0.8771 0.4179 0.7306 0.053 Uiso 1 1 calc R . .
H4B H 0.8712 0.3290 0.7097 0.053 Uiso 1 1 calc R . .
C5 C 0.9145(2) 0.3706(3) 0.6361(2) 0.0470(12) Uani 1 1 d . . .
H5 H 0.9396 0.3252 0.6525 0.056 Uiso 1 1 calc R . .
C6 C 0.8432(2) 0.4743(2) 0.61946(16) 0.0317(9) Uani 1 1 d . . .
C7 C 0.8741(2) 0.4711(2) 0.58179(17) 0.0362(9) Uani 1 1 d . . .
H7 H 0.8669 0.5070 0.5529 0.043 Uiso 1 1 calc R . .
C8 C 0.9598(3) 0.3818(3) 0.5610(2) 0.0545(13) Uiso 1 1 d D . .
C9A C 1.0302(4) 0.3932(6) 0.5937(4) 0.087(3) Uiso 0.719(6) 1 d PD A 1
H9A H 1.0377 0.4479 0.6059 0.130 Uiso 0.719(6) 1 calc PR A 1
H9B H 1.0582 0.3809 0.5723 0.130 Uiso 0.719(6) 1 calc PR A 1
H9C H 1.0427 0.3584 0.6253 0.130 Uiso 0.719(6) 1 calc PR A 1
C10A C 0.9398(4) 0.3009(4) 0.5391(3) 0.065(2) Uiso 0.719(6) 1 d PD A 1
H10A H 0.8913 0.3000 0.5170 0.098 Uiso 0.719(6) 1 calc PR A 1
H10B H 0.9491 0.2638 0.5691 0.098 Uiso 0.719(6) 1 calc PR A 1
H10C H 0.9659 0.2859 0.5167 0.098 Uiso 0.719(6) 1 calc PR A 1
C11A C 0.9415(6) 0.4329(6) 0.5086(4) 0.111(4) Uiso 0.719(6) 1 d PD A 1
H11A H 0.8936 0.4255 0.4863 0.166 Uiso 0.719(6) 1 calc PR A 1
H11B H 0.9696 0.4170 0.4881 0.166 Uiso 0.719(6) 1 calc PR A 1
H11C H 0.9498 0.4884 0.5187 0.166 Uiso 0.719(6) 1 calc PR A 1
C9B C 1.0127(10) 0.4426(12) 0.5698(9) 0.087(3) Uiso 0.281(6) 1 d PD A 2
H9D H 1.0400 0.4461 0.6085 0.130 Uiso 0.281(6) 1 calc PR A 2
H9E H 0.9913 0.4935 0.5570 0.130 Uiso 0.281(6) 1 calc PR A 2
H9F H 1.0420 0.4285 0.5498 0.130 Uiso 0.281(6) 1 calc PR A 2
C10B C 0.9976(8) 0.3055(9) 0.5917(7) 0.065(2) Uiso 0.281(6) 1 d PD A 2
H10D H 1.0240 0.3187 0.6295 0.098 Uiso 0.281(6) 1 calc PR A 2
H10E H 1.0280 0.2858 0.5742 0.098 Uiso 0.281(6) 1 calc PR A 2
H10F H 0.9642 0.2651 0.5904 0.098 Uiso 0.281(6) 1 calc PR A 2
C11B C 0.9186(13) 0.3625(14) 0.5060(7) 0.111(4) Uiso 0.281(6) 1 d PD A 2
H11D H 0.8845 0.3235 0.5058 0.166 Uiso 0.281(6) 1 calc PR A 2
H11E H 0.9474 0.3408 0.4876 0.166 Uiso 0.281(6) 1 calc PR A 2
H11F H 0.8960 0.4100 0.4871 0.166 Uiso 0.281(6) 1 calc PR A 2
C12 C 0.60847(19) 0.3360(2) 0.68284(14) 0.0260(8) Uani 1 1 d . . .
H12A H 0.6133 0.2814 0.6965 0.031 Uiso 1 1 calc R . .
H12B H 0.5952 0.3694 0.7080 0.031 Uiso 1 1 calc R . .
C13 C 0.51803(19) 0.2786(2) 0.60361(14) 0.0260(8) Uani 1 1 d . . .
H13 H 0.5201 0.2270 0.6177 0.031 Uiso 1 1 calc R . .
C14 C 0.54061(18) 0.4069(2) 0.59646(14) 0.0236(8) Uani 1 1 d . . .
C15 C 0.49078(18) 0.3811(2) 0.55007(14) 0.0238(8) Uani 1 1 d . . .
H15 H 0.4690 0.4125 0.5190 0.029 Uiso 1 1 calc R . .
C16 C 0.42730(19) 0.2525(2) 0.51220(15) 0.0277(8) Uani 1 1 d . . .
C17 C 0.4099(2) 0.1808(2) 0.53899(17) 0.0367(10) Uani 1 1 d . . .
H17A H 0.4512 0.1504 0.5574 0.055 Uiso 1 1 calc R . .
H17B H 0.3772 0.1480 0.5114 0.055 Uiso 1 1 calc R . .
H17C H 0.3903 0.1978 0.5654 0.055 Uiso 1 1 calc R . .
C18 C 0.4609(2) 0.2277(3) 0.47284(17) 0.0424(11) Uani 1 1 d . . .
H18A H 0.4760 0.2744 0.4588 0.064 Uiso 1 1 calc R . .
H18B H 0.4284 0.1984 0.4428 0.064 Uiso 1 1 calc R . .
H18C H 0.5000 0.1942 0.4916 0.064 Uiso 1 1 calc R . .
C19 C 0.3641(2) 0.3013(2) 0.48393(18) 0.0396(10) Uani 1 1 d . . .
H19A H 0.3479 0.3241 0.5110 0.059 Uiso 1 1 calc R . .
H19B H 0.3287 0.2678 0.4593 0.059 Uiso 1 1 calc R . .
H19C H 0.3750 0.3436 0.4633 0.059 Uiso 1 1 calc R . .
C31 C 0.6745(2) 0.7294(2) 0.67755(15) 0.0307(9) Uani 1 1 d . . .
H31 H 0.6723 0.7813 0.6899 0.037 Uiso 1 1 calc R . .
C32 C 0.62490(19) 0.6722(2) 0.66471(15) 0.0270(8) Uani 1 1 d . . .
C33 C 0.7285(2) 0.6937(2) 0.66832(15) 0.0292(8) Uani 1 1 d . . .
C34 C 0.55633(19) 0.6742(2) 0.66851(14) 0.0262(8) Uani 1 1 d . . .
H34A H 0.5575 0.6447 0.7010 0.031 Uiso 1 1 calc R . .
H34B H 0.5442 0.7293 0.6727 0.031 Uiso 1 1 calc R . .
C35 C 0.44325(19) 0.6719(2) 0.59565(14) 0.0256(8) Uani 1 1 d . . .
H35 H 0.4275 0.7193 0.6059 0.031 Uiso 1 1 calc R . .
C36 C 0.5107(2) 0.5700(2) 0.59445(14) 0.0265(8) Uani 1 1 d . . .
C37 C 0.44977(18) 0.56432(19) 0.55306(14) 0.0246(8) Uani 1 1 d . . .
H37 H 0.4375 0.5234 0.5269 0.030 Uiso 1 1 calc R . .
C38 C 0.3390(2) 0.6413(2) 0.51387(15) 0.0340(9) Uani 1 1 d . . .
C39 C 0.2992(2) 0.6901(3) 0.53989(18) 0.0416(10) Uani 1 1 d . . .
H39A H 0.2968 0.6623 0.5715 0.062 Uiso 1 1 calc R . .
H39B H 0.2533 0.6988 0.5137 0.062 Uiso 1 1 calc R . .
H39C H 0.3218 0.7408 0.5513 0.062 Uiso 1 1 calc R . .
C40 C 0.3049(3) 0.5626(3) 0.4961(3) 0.086(2) Uani 1 1 d . . .
H40A H 0.3292 0.5331 0.4771 0.130 Uiso 1 1 calc R . .
H40B H 0.2579 0.5708 0.4719 0.130 Uiso 1 1 calc R . .
H40C H 0.3056 0.5328 0.5280 0.130 Uiso 1 1 calc R . .
C41 C 0.3470(3) 0.6862(4) 0.4669(2) 0.073(2) Uani 1 1 d . . .
H41A H 0.3703 0.7360 0.4801 0.109 Uiso 1 1 calc R . .
H41B H 0.3022 0.6967 0.4395 0.109 Uiso 1 1 calc R . .
H41C H 0.3737 0.6548 0.4508 0.109 Uiso 1 1 calc R . .
C42 C 0.7972(2) 0.7246(2) 0.67475(16) 0.0343(9) Uani 1 1 d . . .
H42A H 0.7993 0.7816 0.6823 0.041 Uiso 1 1 calc R . .
H42B H 0.8321 0.6982 0.7056 0.041 Uiso 1 1 calc R . .
C43 C 0.8241(2) 0.7656(2) 0.59495(17) 0.0359(9) Uani 1 1 d . . .
H43 H 0.8308 0.8198 0.6039 0.043 Uiso 1 1 calc R . .
C44 C 0.80438(19) 0.6363(2) 0.60015(15) 0.0292(8) Uani 1 1 d . . .
C45 C 0.81498(19) 0.6525(2) 0.55334(15) 0.0313(9) Uani 1 1 d . . .
H45 H 0.8144 0.6148 0.5267 0.038 Uiso 1 1 calc R . .
C46 C 0.8390(2) 0.7735(3) 0.50482(18) 0.0422(11) Uani 1 1 d . . .
C47 C 0.7776(3) 0.7613(4) 0.4540(2) 0.0710(17) Uani 1 1 d . . .
H47A H 0.7709 0.7050 0.4463 0.106 Uiso 1 1 calc R . .
H47B H 0.7845 0.7878 0.4236 0.106 Uiso 1 1 calc R . .
H47C H 0.7375 0.7832 0.4591 0.106 Uiso 1 1 calc R . .
C48 C 0.9021(2) 0.7377(3) 0.4998(2) 0.0511(12) Uani 1 1 d . . .
H48A H 0.9402 0.7434 0.5342 0.077 Uiso 1 1 calc R . .
H48B H 0.9126 0.7647 0.4711 0.077 Uiso 1 1 calc R . .
H48C H 0.8942 0.6818 0.4908 0.077 Uiso 1 1 calc R . .
C49 C 0.8503(3) 0.8608(3) 0.5182(2) 0.0651(16) Uani 1 1 d . . .
H49A H 0.8085 0.8840 0.5194 0.098 Uiso 1 1 calc R . .
H49B H 0.8627 0.8872 0.4903 0.098 Uiso 1 1 calc R . .
H49C H 0.8868 0.8673 0.5534 0.098 Uiso 1 1 calc R . .
B1 B 0.4416(2) 0.5764(3) 0.76535(18) 0.0308(10) Uani 1 1 d D . .
C51 C 0.5244(2) 0.5750(2) 0.78100(15) 0.0289(8) Uani 1 1 d . . .
C52 C 0.5590(2) 0.5190(2) 0.76173(16) 0.0324(9) Uani 1 1 d . . .
H52 H 0.5337 0.4777 0.7394 0.039 Uiso 1 1 calc R . .
C53 C 0.6285(2) 0.5213(2) 0.77382(18) 0.0384(10) Uani 1 1 d . . .
H53 H 0.6495 0.4816 0.7601 0.046 Uiso 1 1 calc R . .
C54 C 0.6671(2) 0.5803(3) 0.80536(17) 0.0381(10) Uani 1 1 d . . .
H54 H 0.7145 0.5827 0.8128 0.046 Uiso 1 1 calc R . .
C55 C 0.6356(2) 0.6367(2) 0.82634(16) 0.0364(9) Uani 1 1 d . . .
H55 H 0.6616 0.6777 0.8486 0.044 Uiso 1 1 calc R . .
C56 C 0.5665(2) 0.6328(2) 0.81471(15) 0.0311(9) Uani 1 1 d . . .
H56 H 0.5464 0.6711 0.8302 0.037 Uiso 1 1 calc R . .
C57 C 0.41075(19) 0.4982(2) 0.72781(15) 0.0297(8) Uani 1 1 d . . .
C58 C 0.4003(2) 0.4256(2) 0.74812(16) 0.0341(9) Uani 1 1 d . . .
H58 H 0.4052 0.4221 0.7851 0.041 Uiso 1 1 calc R . .
C59 C 0.3829(2) 0.3583(2) 0.71613(17) 0.0403(10) Uani 1 1 d . . .
H59 H 0.3760 0.3102 0.7315 0.048 Uiso 1 1 calc R . .
C60 C 0.3755(2) 0.3611(3) 0.66235(17) 0.0395(10) Uani 1 1 d . . .
H60 H 0.3647 0.3150 0.6407 0.047 Uiso 1 1 calc R . .
C61 C 0.3841(2) 0.4321(2) 0.64041(17) 0.0388(10) Uani 1 1 d . . .
H61 H 0.3783 0.4353 0.6032 0.047 Uiso 1 1 calc R . .
C62 C 0.4011(2) 0.4985(2) 0.67236(16) 0.0351(9) Uani 1 1 d . . .
H62 H 0.4064 0.5466 0.6562 0.042 Uiso 1 1 calc R . .
C63 C 0.4078(2) 0.6563(2) 0.73107(16) 0.0338(9) Uani 1 1 d . . .
C64 C 0.3376(2) 0.6621(3) 0.70414(19) 0.0452(11) Uani 1 1 d . . .
H64 H 0.3106 0.6178 0.7048 0.054 Uiso 1 1 calc R . .
C65 C 0.3051(3) 0.7283(3) 0.6766(2) 0.0495(12) Uani 1 1 d . . .
H65 H 0.2572 0.7287 0.6597 0.059 Uiso 1 1 calc R . .
C66 C 0.3424(3) 0.7941(3) 0.67365(17) 0.0437(11) Uani 1 1 d . . .
H66 H 0.3207 0.8397 0.6545 0.052 Uiso 1 1 calc R . .
C67 C 0.4118(2) 0.7913(3) 0.69933(16) 0.0384(10) Uani 1 1 d . . .
H67 H 0.4384 0.8356 0.6979 0.046 Uiso 1 1 calc R . .
C68 C 0.4433(2) 0.7247(2) 0.72717(15) 0.0309(9) Uani 1 1 d . . .
H68 H 0.4912 0.7251 0.7445 0.037 Uiso 1 1 calc R . .
C69 C 0.4265(2) 0.5741(2) 0.82211(17) 0.0370(10) Uani 1 1 d . . .
C70 C 0.3778(3) 0.6202(3) 0.8324(2) 0.0504(13) Uani 1 1 d . . .
H70 H 0.3509 0.6549 0.8049 0.061 Uiso 1 1 calc R . .
C71 C 0.3672(4) 0.6173(3) 0.8812(3) 0.073(2) Uani 1 1 d . . .
H71 H 0.3340 0.6504 0.8866 0.088 Uiso 1 1 calc R . .
C72 C 0.4040(3) 0.5675(4) 0.9215(2) 0.074(2) Uani 1 1 d . . .
H72 H 0.3969 0.5659 0.9549 0.089 Uiso 1 1 calc R . .
C73 C 0.4521(3) 0.5193(4) 0.91310(19) 0.0620(16) Uani 1 1 d . . .
H73 H 0.4775 0.4836 0.9404 0.074 Uiso 1 1 calc R . .
C74 C 0.4628(3) 0.5236(3) 0.86419(17) 0.0495(13) Uani 1 1 d . . .
H74 H 0.4964 0.4907 0.8593 0.059 Uiso 1 1 calc R . .
B2 B 1.0476(2) 0.5601(3) 0.7923(2) 0.0364(11) Uani 1 1 d . . .
C81A C 0.97568(15) 0.5947(2) 0.80139(17) 0.0334(12) Uiso 0.762(5) 1 d PGD B 3
C82A C 0.91336(19) 0.5649(2) 0.76823(14) 0.0404(14) Uiso 0.762(5) 1 d PG B 3
H82A H 0.9108 0.5303 0.7394 0.049 Uiso 0.762(5) 1 calc PR B 3
C83A C 0.85484(15) 0.5856(2) 0.77722(16) 0.0432(15) Uiso 0.762(5) 1 d PG B 3
H83A H 0.8123 0.5653 0.7546 0.052 Uiso 0.762(5) 1 calc PR B 3
C84A C 0.85865(17) 0.6362(3) 0.81937(18) 0.0506(16) Uiso 0.762(5) 1 d PG B 3
H84A H 0.8187 0.6504 0.8255 0.061 Uiso 0.762(5) 1 calc PR B 3
C85A C 0.9210(2) 0.6660(2) 0.85253(16) 0.0589(17) Uiso 0.762(5) 1 d PG B 3
H85A H 0.9236 0.7006 0.8813 0.071 Uiso 0.762(5) 1 calc PR B 3
C86A C 0.97948(16) 0.6452(2) 0.84354(16) 0.0488(15) Uiso 0.762(5) 1 d PG B 3
H86A H 1.0221 0.6656 0.8662 0.059 Uiso 0.762(5) 1 calc PR B 3
C81B C 0.9839(7) 0.5800(13) 0.8055(8) 0.0334(12) Uiso 0.238(5) 1 d PD B 4
C82B C 0.9178(9) 0.5965(12) 0.7758(7) 0.0404(14) Uiso 0.238(5) 1 d P B 4
H82B H 0.9085 0.5975 0.7379 0.049 Uiso 0.238(5) 1 calc PR B 4
C83B C 0.8605(10) 0.6124(12) 0.7889(8) 0.0432(15) Uiso 0.238(5) 1 d P B 4
H83B H 0.8170 0.6227 0.7625 0.052 Uiso 0.238(5) 1 calc PR B 4
C84B C 0.8724(11) 0.6117(13) 0.8407(9) 0.0506(16) Uiso 0.238(5) 1 d P B 4
H84B H 0.8365 0.6243 0.8528 0.061 Uiso 0.238(5) 1 calc PR B 4
C85B C 0.9338(9) 0.5938(13) 0.8780(8) 0.0589(17) Uiso 0.238(5) 1 d P B 4
H85B H 0.9430 0.5875 0.9155 0.071 Uiso 0.238(5) 1 calc PR B 4
C86B C 0.9807(9) 0.5859(9) 0.8543(5) 0.0488(15) Uiso 0.238(5) 1 d P B 4
H86B H 1.0249 0.5839 0.8812 0.059 Uiso 0.238(5) 1 calc PR B 4
C87 C 1.0435(2) 0.4639(3) 0.78673(19) 0.0433(11) Uani 1 1 d . B .
C88 C 1.0174(2) 0.4171(3) 0.8179(2) 0.0627(15) Uani 1 1 d . . .
H88 H 1.0015 0.4426 0.8429 0.075 Uiso 1 1 calc R B .
C89 C 1.0133(3) 0.3360(4) 0.8147(4) 0.091(3) Uani 1 1 d . B .
H89 H 0.9949 0.3072 0.8367 0.109 Uiso 1 1 calc R . .
C90 C 1.0365(3) 0.2975(3) 0.7788(4) 0.099(3) Uani 1 1 d . . .
H90 H 1.0335 0.2419 0.7756 0.119 Uiso 1 1 calc R B .
C91 C 1.0638(3) 0.3401(3) 0.7483(3) 0.083(2) Uani 1 1 d . B .
H91 H 1.0807 0.3138 0.7242 0.100 Uiso 1 1 calc R . .
C92 C 1.0672(3) 0.4223(3) 0.7519(2) 0.0580(14) Uani 1 1 d . . .
H92 H 1.0863 0.4505 0.7300 0.070 Uiso 1 1 calc R B .
C93 C 1.0540(2) 0.5969(2) 0.73671(17) 0.0361(9) Uani 1 1 d . B .
C94 C 1.0002(3) 0.5995(3) 0.68711(19) 0.0510(12) Uani 1 1 d . . .
H94 H 0.9572 0.5812 0.6858 0.061 Uiso 1 1 calc R B .
C95 C 1.0055(3) 0.6270(3) 0.64002(19) 0.0549(13) Uani 1 1 d . B .
H95 H 0.9669 0.6271 0.6074 0.066 Uiso 1 1 calc R . .
C96 C 1.0664(3) 0.6543(3) 0.6401(2) 0.0595(14) Uani 1 1 d . . .
H96 H 1.0704 0.6744 0.6079 0.071 Uiso 1 1 calc R B .
C97 C 1.1218(3) 0.6520(4) 0.6876(2) 0.0686(16) Uani 1 1 d . B .
H97 H 1.1647 0.6695 0.6884 0.082 Uiso 1 1 calc R . .
C98 C 1.1149(3) 0.6243(3) 0.7342(2) 0.0556(13) Uani 1 1 d . . .
H98 H 1.1538 0.6240 0.7665 0.067 Uiso 1 1 calc R B .
C99 C 1.1141(2) 0.5859(2) 0.84496(17) 0.0353(9) Uani 1 1 d . B .
C100 C 1.1553(2) 0.5345(3) 0.88353(18) 0.0489(12) Uani 1 1 d . . .
H100 H 1.1459 0.4798 0.8791 0.059 Uiso 1 1 calc R B .
C101 C 1.2096(3) 0.5598(3) 0.9284(2) 0.0632(15) Uani 1 1 d . B .
H101 H 1.2365 0.5227 0.9538 0.076 Uiso 1 1 calc R . .
C102 C 1.2246(2) 0.6383(3) 0.93599(19) 0.0482(12) Uani 1 1 d . . .
H102 H 1.2620 0.6558 0.9664 0.058 Uiso 1 1 calc R B .
C103 C 1.1851(2) 0.6907(3) 0.8993(2) 0.0484(12) Uani 1 1 d . B .
H103 H 1.1942 0.7454 0.9045 0.058 Uiso 1 1 calc R . .
C104 C 1.1323(2) 0.6650(3) 0.85514(19) 0.0448(11) Uani 1 1 d . . .
H104 H 1.1065 0.7030 0.8298 0.054 Uiso 1 1 calc R B .
N21 N 0.8159(3) 0.5474(4) 0.4410(2) 0.0907(18) Uani 1 1 d . . .
C111 C 0.8001(3) 0.5406(3) 0.3957(2) 0.0586(13) Uani 1 1 d . . .
C112 C 0.7812(3) 0.5366(4) 0.3377(2) 0.0709(16) Uani 1 1 d . . .
H11G H 0.7967 0.5842 0.3249 0.106 Uiso 1 1 calc R . .
H11H H 0.7318 0.5326 0.3206 0.106 Uiso 1 1 calc R . .
H11I H 0.8023 0.4905 0.3283 0.106 Uiso 1 1 calc R . .
N22 N 0.8046(4) 0.4711(7) 0.9148(4) 0.179(5) Uani 1 1 d . . .
C113 C 0.8176(4) 0.4431(7) 0.8793(3) 0.120(3) Uani 1 1 d . . .
C114 C 0.8374(5) 0.3985(5) 0.8378(3) 0.112(3) Uani 1 1 d . . .
H11J H 0.8564 0.4350 0.8185 0.168 Uiso 1 1 calc R . .
H11K H 0.7972 0.3729 0.8119 0.168 Uiso 1 1 calc R . .
H11L H 0.8712 0.3585 0.8561 0.168 Uiso 1 1 calc R . .
N23 N 0.5937(3) 0.3615(3) 0.9356(2) 0.0706(14) Uani 1 1 d . . .
C115 C 0.6191(3) 0.4182(3) 0.93212(18) 0.0476(12) Uani 1 1 d . . .
C116 C 0.6517(3) 0.4909(3) 0.9267(3) 0.0663(15) Uani 1 1 d . . .
H11M H 0.6959 0.4792 0.9245 0.099 Uiso 1 1 calc R . .
H11N H 0.6579 0.5243 0.9582 0.099 Uiso 1 1 calc R . .
H11O H 0.6233 0.5182 0.8938 0.099 Uiso 1 1 calc R . .
N24 N 1.0332(5) 0.6356(7) 1.0502(5) 0.191(5) Uani 1 1 d . . .
C117 C 1.0473(6) 0.6035(8) 1.0142(5) 0.166(5) Uani 1 1 d . . .
C118 C 1.0762(7) 0.5664(7) 0.9795(4) 0.214(8) Uani 1 1 d . . .
H11P H 1.0894 0.6065 0.9586 0.321 Uiso 1 1 calc R . .
H11Q H 1.0428 0.5310 0.9547 0.321 Uiso 1 1 calc R . .
H11R H 1.1162 0.5364 1.0013 0.321 Uiso 1 1 calc R . .
N25 N 0.7072(2) 0.8875(3) 0.5885(2) 0.0660(13) Uani 1 1 d . . .
C119 C 0.7189(3) 0.9189(3) 0.6288(2) 0.0557(13) Uani 1 1 d . . .
C120 C 0.7346(3) 0.9589(4) 0.6803(2) 0.0736(17) Uani 1 1 d . . .
H12C H 0.7650 0.9261 0.7094 0.110 Uiso 1 1 calc R . .
H12D H 0.6927 0.9685 0.6870 0.110 Uiso 1 1 calc R . .
H12E H 0.7567 1.0091 0.6794 0.110 Uiso 1 1 calc R . .

loop_
_atom_site_aniso_label
_atom_site_aniso_U_11
_atom_site_aniso_U_22
_atom_site_aniso_U_33
_atom_site_aniso_U_23
_atom_site_aniso_U_13
_atom_site_aniso_U_12
Pd1 0.02877(15) 0.03172(16) 0.02416(14) -0.00568(12) 0.01638(12) -0.00485(13)
Pd2 0.02853(14) 0.02038(13) 0.02217(13) -0.00045(11) 0.01573(11) -0.00028(12)
N1 0.0273(16) 0.0320(18) 0.0293(16) 0.0010(14) 0.0141(14) 0.0005(14)
N2 0.0279(16) 0.0278(16) 0.0282(16) -0.0020(13) 0.0188(14) -0.0050(13)
N3 0.0280(18) 0.050(2) 0.041(2) -0.0066(17) 0.0210(16) -0.0018(16)
N4 0.048(2) 0.042(2) 0.072(3) -0.0133(19) 0.046(2) -0.0080(18)
N5 0.0310(17) 0.0209(15) 0.0280(16) 0.0010(12) 0.0180(14) -0.0011(13)
N6 0.0303(17) 0.0197(15) 0.0261(16) 0.0008(12) 0.0169(14) -0.0019(12)
N11 0.0287(17) 0.0279(16) 0.0266(16) -0.0017(13) 0.0176(14) 0.0019(13)
N12 0.0296(17) 0.0308(17) 0.0245(16) -0.0043(13) 0.0149(14) -0.0063(13)
N13 0.0330(17) 0.0217(15) 0.0232(15) -0.0021(12) 0.0183(14) 0.0009(13)
N14 0.0295(17) 0.0270(16) 0.0247(15) 0.0001(13) 0.0135(14) 0.0046(13)
N15 0.0318(18) 0.0356(18) 0.0294(17) -0.0067(14) 0.0174(15) -0.0099(14)
N16 0.0340(19) 0.0396(19) 0.0348(18) 0.0015(15) 0.0221(16) -0.0058(15)
C1 0.037(2) 0.033(2) 0.033(2) 0.0081(17) 0.0179(18) 0.0083(18)
C2 0.029(2) 0.040(2) 0.035(2) 0.0031(18) 0.0168(18) 0.0052(18)
C3 0.032(2) 0.030(2) 0.0220(18) -0.0006(15) 0.0142(16) -0.0013(16)
C4 0.030(2) 0.061(3) 0.043(3) 0.012(2) 0.015(2) 0.008(2)
C5 0.036(2) 0.042(3) 0.076(3) -0.007(2) 0.034(2) 0.001(2)
C6 0.032(2) 0.032(2) 0.032(2) -0.0055(16) 0.0131(18) -0.0094(16)
C7 0.039(2) 0.035(2) 0.044(2) -0.0109(18) 0.026(2) -0.0061(18)
C12 0.035(2) 0.0248(18) 0.0237(18) 0.0013(14) 0.0168(16) -0.0011(16)
C13 0.035(2) 0.0226(18) 0.0283(19) 0.0032(15) 0.0204(17) -0.0012(16)
C14 0.030(2) 0.0235(18) 0.0263(18) 0.0027(14) 0.0206(16) 0.0087(15)
C15 0.030(2) 0.0196(17) 0.0275(19) 0.0019(14) 0.0173(16) 0.0030(15)
C16 0.033(2) 0.0258(19) 0.0269(19) -0.0010(15) 0.0139(17) -0.0036(16)
C17 0.047(3) 0.032(2) 0.033(2) 0.0002(17) 0.016(2) -0.0121(19)
C18 0.057(3) 0.043(3) 0.037(2) -0.0101(19) 0.028(2) -0.008(2)
C19 0.037(2) 0.032(2) 0.042(2) 0.0012(18) 0.006(2) -0.0034(18)
C31 0.042(2) 0.0260(19) 0.029(2) -0.0104(16) 0.0187(18) -0.0065(17)
C32 0.036(2) 0.0267(19) 0.0258(18) -0.0025(15) 0.0203(17) -0.0018(16)
C33 0.036(2) 0.033(2) 0.0231(18) -0.0094(16) 0.0158(17) -0.0086(17)
C34 0.033(2) 0.0276(19) 0.0216(18) -0.0068(15) 0.0144(16) -0.0019(16)
C35 0.033(2) 0.0232(18) 0.0249(18) 0.0006(15) 0.0160(16) 0.0030(16)
C36 0.039(2) 0.0235(18) 0.0250(18) -0.0003(14) 0.0207(17) -0.0050(16)
C37 0.033(2) 0.0190(17) 0.0263(18) -0.0014(14) 0.0163(17) 0.0020(15)
C38 0.034(2) 0.038(2) 0.027(2) -0.0058(17) 0.0068(17) 0.0115(18)
C39 0.035(2) 0.056(3) 0.037(2) -0.001(2) 0.017(2) 0.010(2)
C40 0.049(3) 0.053(3) 0.111(5) -0.029(3) -0.025(3) 0.006(3)
C41 0.062(3) 0.130(5) 0.037(3) 0.031(3) 0.031(3) 0.060(4)
C42 0.041(2) 0.038(2) 0.030(2) -0.0138(17) 0.0188(19) -0.0115(18)
C43 0.034(2) 0.034(2) 0.046(2) -0.0043(18) 0.022(2) -0.0096(18)
C44 0.027(2) 0.037(2) 0.0248(19) -0.0057(16) 0.0113(16) -0.0036(17)
C45 0.032(2) 0.037(2) 0.030(2) -0.0023(17) 0.0166(18) -0.0029(17)
C46 0.038(2) 0.056(3) 0.041(2) 0.015(2) 0.025(2) 0.001(2)
C47 0.055(3) 0.107(5) 0.052(3) 0.032(3) 0.020(3) -0.005(3)
C48 0.055(3) 0.060(3) 0.053(3) 0.012(2) 0.038(3) 0.000(2)
C49 0.082(4) 0.046(3) 0.089(4) 0.022(3) 0.057(4) 0.005(3)
B1 0.042(3) 0.027(2) 0.030(2) -0.0031(18) 0.022(2) -0.0042(19)
C51 0.039(2) 0.0281(19) 0.0259(19) 0.0030(15) 0.0201(17) 0.0011(17)
C52 0.041(2) 0.029(2) 0.030(2) -0.0050(15) 0.0174(18) -0.0029(16)
C53 0.043(2) 0.034(2) 0.045(2) -0.0032(18) 0.024(2) 0.0064(18)
C54 0.035(2) 0.042(2) 0.041(2) 0.0000(19) 0.018(2) -0.0035(19)
C55 0.042(2) 0.035(2) 0.034(2) -0.0033(17) 0.0154(19) -0.0042(19)
C56 0.043(2) 0.031(2) 0.0255(19) -0.0030(16) 0.0191(18) -0.0035(18)
C57 0.037(2) 0.0264(19) 0.0332(19) -0.0003(17) 0.0209(17) -0.0003(18)
C58 0.043(2) 0.035(2) 0.029(2) 0.0000(17) 0.0180(19) -0.0044(18)
C59 0.054(3) 0.028(2) 0.040(2) 0.0038(18) 0.019(2) -0.004(2)
C60 0.055(3) 0.033(2) 0.035(2) -0.0075(18) 0.021(2) -0.004(2)
C61 0.055(3) 0.038(2) 0.030(2) -0.0054(17) 0.022(2) -0.003(2)
C62 0.049(2) 0.0270(19) 0.037(2) 0.0008(18) 0.0255(19) -0.0029(19)
C63 0.046(2) 0.031(2) 0.034(2) -0.0073(17) 0.026(2) -0.0025(18)
C64 0.045(3) 0.036(2) 0.063(3) -0.006(2) 0.029(2) -0.003(2)
C65 0.049(3) 0.044(3) 0.056(3) -0.006(2) 0.020(2) 0.011(2)
C66 0.064(3) 0.038(2) 0.035(2) 0.0009(19) 0.026(2) 0.013(2)
C67 0.059(3) 0.037(2) 0.033(2) 0.0017(18) 0.033(2) 0.004(2)
C68 0.044(2) 0.031(2) 0.029(2) -0.0065(16) 0.0259(19) 0.0002(18)
C69 0.047(3) 0.035(2) 0.039(2) -0.0109(18) 0.028(2) -0.0168(19)
C70 0.073(3) 0.032(2) 0.074(3) -0.020(2) 0.060(3) -0.020(2)
C71 0.113(5) 0.055(3) 0.097(5) -0.037(3) 0.093(4) -0.039(3)
C72 0.107(5) 0.092(5) 0.053(3) -0.035(3) 0.064(4) -0.055(4)
C73 0.072(4) 0.089(4) 0.033(2) -0.010(2) 0.027(3) -0.038(3)
C74 0.058(3) 0.069(3) 0.030(2) -0.009(2) 0.026(2) -0.021(2)
B2 0.037(3) 0.030(2) 0.038(3) -0.0014(19) 0.008(2) -0.002(2)
C87 0.034(2) 0.030(2) 0.052(3) 0.002(2) -0.002(2) -0.0026(19)
C88 0.044(3) 0.043(3) 0.085(4) 0.024(3) 0.005(3) 0.001(2)
C89 0.041(3) 0.051(4) 0.148(7) 0.044(4) -0.007(4) -0.007(3)
C90 0.060(4) 0.022(3) 0.157(8) 0.011(4) -0.031(5) -0.004(3)
C91 0.075(4) 0.039(3) 0.097(5) -0.020(3) -0.016(4) 0.015(3)
C92 0.059(3) 0.035(3) 0.062(3) -0.009(2) 0.001(3) 0.006(2)
C93 0.041(2) 0.025(2) 0.043(2) -0.0044(17) 0.016(2) 0.0031(18)
C94 0.051(3) 0.060(3) 0.040(3) -0.006(2) 0.014(2) -0.010(2)
C95 0.061(3) 0.062(3) 0.036(3) -0.004(2) 0.011(2) -0.002(3)
C96 0.083(4) 0.057(3) 0.047(3) 0.002(2) 0.033(3) -0.001(3)
C97 0.063(4) 0.088(4) 0.061(4) 0.013(3) 0.030(3) -0.012(3)
C98 0.046(3) 0.068(3) 0.050(3) 0.008(3) 0.015(2) -0.002(3)
C99 0.033(2) 0.036(2) 0.038(2) -0.0010(18) 0.0139(19) -0.0049(18)
C100 0.058(3) 0.030(2) 0.044(3) 0.007(2) 0.002(2) -0.013(2)
C101 0.074(4) 0.047(3) 0.046(3) 0.006(2) -0.006(3) -0.007(3)
C102 0.042(3) 0.052(3) 0.045(3) -0.012(2) 0.009(2) -0.010(2)
C103 0.042(3) 0.035(2) 0.063(3) -0.010(2) 0.012(2) -0.005(2)
C104 0.043(3) 0.031(2) 0.053(3) -0.004(2) 0.009(2) -0.0001(19)
N21 0.098(4) 0.124(5) 0.057(3) -0.027(3) 0.037(3) -0.034(4)
C111 0.059(3) 0.065(3) 0.056(3) -0.019(3) 0.026(3) -0.014(3)
C112 0.064(4) 0.095(5) 0.055(3) -0.017(3) 0.024(3) -0.008(3)
N22 0.107(6) 0.315(14) 0.117(7) -0.038(7) 0.042(5) 0.084(7)
C113 0.085(6) 0.186(10) 0.076(5) 0.011(6) 0.016(5) 0.024(6)
C114 0.151(8) 0.133(7) 0.057(4) -0.010(4) 0.043(5) -0.055(6)
N23 0.108(4) 0.037(2) 0.086(4) 0.003(2) 0.058(3) -0.002(3)
C115 0.069(3) 0.042(3) 0.041(3) 0.002(2) 0.032(2) 0.013(2)
C116 0.065(3) 0.054(3) 0.083(4) 0.018(3) 0.030(3) 0.003(3)
N24 0.150(8) 0.234(12) 0.217(11) 0.051(9) 0.100(8) 0.123(8)
C117 0.154(10) 0.223(13) 0.127(9) 0.076(9) 0.056(8) 0.128(10)
C118 0.38(2) 0.200(12) 0.132(9) 0.053(8) 0.175(12) 0.148(13)
N25 0.066(3) 0.052(3) 0.075(3) -0.020(2) 0.020(3) -0.005(2)
C119 0.052(3) 0.046(3) 0.064(3) -0.007(3) 0.014(3) 0.005(2)
C120 0.083(4) 0.071(4) 0.065(4) -0.014(3) 0.025(3) 0.023(3)

loop_
_atom_type_symbol
_atom_type_description
_atom_type_scat_dispersion_real
_atom_type_scat_dispersion_imag
_atom_type_scat_source
C C 0.0033 0.0016 'International Tables Vol C Tables 4.2.6.8 and 6.1.1.4'
H H 0.0000 0.0000 'International Tables Vol C Tables 4.2.6.8 and 6.1.1.4'
N N 0.0061 0.0033 'International Tables Vol C Tables 4.2.6.8 and 6.1.1.4'
B B 0.0013 0.0007 'International Tables Vol C Tables 4.2.6.8 and 6.1.1.4'
Pd Pd -0.9988 1.0072 'International Tables Vol C Tables 4.2.6.8 and 6.1.1.4'

loop_
_geom_angle_atom_site_label_1
_geom_angle_atom_site_label_2
_geom_angle_atom_site_label_3
_geom_angle
C6 Pd1 C44 92.61(16)
C6 Pd1 N1 87.54(14)
C44 Pd1 N1 178.33(14)
C6 Pd1 N12 174.49(14)
C44 Pd1 N12 86.07(14)
N1 Pd1 N12 93.93(12)
C36 Pd2 C14 91.43(15)
C36 Pd2 N11 87.87(13)
C14 Pd2 N11 179.29(15)
C36 Pd2 N2 173.93(13)
C14 Pd2 N2 87.23(13)
N11 Pd2 N2 93.48(12)
C2 N1 N2 107.6(3)
C2 N1 Pd1 127.6(3)
N2 N1 Pd1 124.7(2)
C3 N2 N1 107.8(3)
C3 N2 Pd2 124.1(2)
N1 N2 Pd2 128.0(2)
C5 N3 C6 111.0(4)
C5 N3 C4 122.6(4)
C6 N3 C4 126.4(3)
C5 N4 C7 108.5(3)
C5 N4 C8 125.3(4)
C7 N4 C8 126.3(4)
C13 N5 C14 111.3(3)
C13 N5 C12 124.7(3)
C14 N5 C12 123.9(3)
C13 N6 C15 107.6(3)
C13 N6 C16 126.4(3)
C15 N6 C16 125.9(3)
C32 N11 N12 107.8(3)
C32 N11 Pd2 126.3(2)
N12 N11 Pd2 125.8(2)
C33 N12 N11 108.2(3)
C33 N12 Pd1 124.3(3)
N11 N12 Pd1 127.4(2)
C35 N13 C36 110.8(3)
C35 N13 C34 123.5(3)
C36 N13 C34 125.7(3)
C35 N14 C37 107.2(3)
C35 N14 C38 127.3(3)
C37 N14 C38 125.4(3)
C43 N15 C44 111.2(3)
C43 N15 C42 124.7(3)
C44 N15 C42 123.9(3)
C43 N16 C45 107.7(3)
C43 N16 C46 126.4(4)
C45 N16 C46 125.9(3)
C3 C1 C2 104.7(3)
N1 C2 C1 110.2(3)
N1 C2 C4 120.1(4)
C1 C2 C4 129.6(4)
N2 C3 C1 109.7(3)
N2 C3 C12 118.8(3)
C1 C3 C12 131.5(3)
N3 C4 C2 111.3(3)
N4 C5 N3 108.2(4)
C7 C6 N3 103.0(3)
C7 C6 Pd1 135.2(3)
N3 C6 Pd1 121.8(3)
C6 C7 N4 109.3(4)
C11B C8 C9B 117.8(11)
C9A C8 C10A 116.3(6)
C9B C8 C10A 142.8(11)
C11B C8 N4 111.7(13)
C9A C8 N4 108.8(5)
C9B C8 N4 106.5(11)
C10A C8 N4 109.9(5)
C9A C8 C11A 109.2(6)
C10A C8 C11A 103.0(6)
N4 C8 C11A 109.5(6)
C11B C8 C10B 109.9(10)
C9B C8 C10B 106.1(9)
N4 C8 C10B 103.8(7)
C11A C8 C10B 145.9(8)
N5 C12 C3 110.3(3)
N6 C13 N5 108.3(3)
C15 C14 N5 102.8(3)
C15 C14 Pd2 137.2(3)
N5 C14 Pd2 119.9(3)
C14 C15 N6 110.0(3)
N6 C16 C18 107.9(3)
N6 C16 C19 108.1(3)
C18 C16 C19 111.1(3)
N6 C16 C17 108.7(3)
C18 C16 C17 110.5(3)
C19 C16 C17 110.5(3)
C32 C31 C33 104.4(3)
N11 C32 C31 109.8(3)
N11 C32 C34 120.4(3)
C31 C32 C34 129.7(3)
N12 C33 C31 109.8(3)
N12 C33 C42 119.5(3)
C31 C33 C42 130.7(3)
N13 C34 C32 112.0(3)
N14 C35 N13 108.6(3)
C37 C36 N13 102.8(3)
C37 C36 Pd2 135.7(3)
N13 C36 Pd2 121.4(3)
C36 C37 N14 110.6(3)
N14 C38 C40 107.9(3)
N14 C38 C39 109.2(3)
C40 C38 C39 110.3(4)
N14 C38 C41 107.5(4)
C40 C38 C41 111.9(5)
C39 C38 C41 110.0(4)
N15 C42 C33 109.5(3)
N16 C43 N15 108.3(3)
C45 C44 N15 103.1(3)
C45 C44 Pd1 136.3(3)
N15 C44 Pd1 120.2(3)
C44 C45 N16 109.7(3)
N16 C46 C47 108.1(4)
N16 C46 C48 107.3(3)
C47 C46 C48 111.6(4)
N16 C46 C49 109.0(4)
C47 C46 C49 110.7(4)
C48 C46 C49 110.1(4)
C63 B1 C69 109.5(3)
C63 B1 C51 111.1(3)
C69 B1 C51 108.1(3)
C63 B1 C57 109.6(3)
C69 B1 C57 111.4(3)
C51 B1 C57 107.0(3)
C52 C51 C56 114.3(4)
C52 C51 B1 124.4(3)
C56 C51 B1 121.3(3)
C53 C52 C51 123.0(4)
C54 C53 C52 120.6(4)
C53 C54 C55 118.8(4)
C56 C55 C54 119.9(4)
C55 C56 C51 123.4(4)
C58 C57 C62 115.0(4)
C58 C57 B1 124.4(3)
C62 C57 B1 120.2(3)
C59 C58 C57 122.4(4)
C60 C59 C58 120.5(4)
C59 C60 C61 118.9(4)
C62 C61 C60 120.2(4)
C61 C62 C57 123.0(4)
C64 C63 C68 113.6(4)
C64 C63 B1 120.5(4)
C68 C63 B1 125.8(4)
C65 C64 C63 124.0(4)
C64 C65 C66 120.2(5)
C67 C66 C65 118.0(4)
C66 C67 C68 120.8(4)
C67 C68 C63 123.3(4)
C70 C69 C74 115.0(4)
C70 C69 B1 124.4(4)
C74 C69 B1 120.6(4)
C71 C70 C69 122.7(6)
C72 C71 C70 120.6(6)
C71 C72 C73 119.1(5)
C72 C73 C74 119.7(6)
C73 C74 C69 123.0(5)
C81B B2 C87 102.5(9)
C81B B2 C99 107.3(8)
C87 B2 C99 110.1(3)
C81B B2 C93 118.6(9)
C87 B2 C93 108.5(4)
C99 B2 C93 109.5(3)
C87 B2 C81A 109.3(3)
C99 B2 C81A 108.5(3)
C93 B2 C81A 110.9(3)
C82A C81A C86A 120.0
C82A C81A B2 118.0(3)
C86A C81A B2 121.7(3)
C81A C82A C83A 120.0
C84A C83A C82A 120.0
C83A C84A C85A 120.0
C84A C85A C86A 120.0
C85A C86A C81A 120.0
C86B C81B C82B 98.4(14)
C86B C81B B2 126.4(15)
C82B C81B B2 135.2(16)
C81B C82B C83B 133.9(16)
C83B C82B C86B 93.8(13)
C84B C83B C82B 113.9(19)
C83B C84B C85B 123(2)
C84B C85B C86B 110.8(18)
C81B C86B C85B 139.7(16)
C85B C86B C82B 98.4(12)
C92 C87 C88 114.7(5)
C92 C87 B2 123.0(4)
C88 C87 B2 122.3(5)
C89 C88 C87 124.1(7)
C90 C89 C88 119.1(7)
C91 C90 C89 119.2(6)
C90 C91 C92 120.9(7)
C87 C92 C91 122.0(6)
C98 C93 C94 113.5(4)
C98 C93 B2 123.1(4)
C94 C93 B2 123.4(4)
C95 C94 C93 124.0(5)
C96 C95 C94 120.1(5)
C95 C96 C97 118.7(5)
C96 C97 C98 119.9(5)
C97 C98 C93 123.9(5)
C100 C99 C104 114.2(4)
C100 C99 B2 125.0(4)
C104 C99 B2 120.8(4)
C99 C100 C101 122.5(4)
C102 C101 C100 120.3(5)
C103 C102 C101 119.0(4)
C102 C103 C104 120.2(4)
C103 C104 C99 123.8(4)
N21 C111 C112 176.5(7)
N22 C113 C114 173.1(11)
N23 C115 C116 179.0(5)
N24 C117 C118 169.4(13)
N25 C119 C120 179.3(6)

loop_
_geom_bond_atom_site_label_1
_geom_bond_atom_site_label_2
_geom_bond_distance
Pd1 C6 1.980(4)
Pd1 C44 1.990(4)
Pd1 N1 2.061(3)
Pd1 N12 2.063(3)
Pd2 C36 1.983(4)
Pd2 C14 1.991(4)
Pd2 N11 2.050(3)
Pd2 N2 2.065(3)
N1 C2 1.333(5)
N1 N2 1.369(4)
N2 C3 1.343(5)
N3 C5 1.335(5)
N3 C6 1.408(5)
N3 C4 1.474(5)
N4 C5 1.324(6)
N4 C7 1.385(6)
N4 C8 1.501(6)
N5 C13 1.334(5)
N5 C14 1.403(4)
N5 C12 1.459(5)
N6 C13 1.327(5)
N6 C15 1.389(4)
N6 C16 1.504(5)
N11 C32 1.345(5)
N11 N12 1.363(4)
N12 C33 1.332(5)
N13 C35 1.333(5)
N13 C36 1.407(4)
N13 C34 1.473(5)
N14 C35 1.327(5)
N14 C37 1.385(4)
N14 C38 1.491(5)
N15 C43 1.333(5)
N15 C44 1.400(5)
N15 C42 1.470(5)
N16 C43 1.325(5)
N16 C45 1.390(5)
N16 C46 1.502(5)
C1 C3 1.377(5)
C1 C2 1.382(6)
C2 C4 1.500(5)
C3 C12 1.503(5)
C6 C7 1.380(5)
C8 C11B 1.440(14)
C8 C9A 1.443(9)
C8 C9B 1.482(14)
C8 C10A 1.496(8)
C8 C11A 1.563(9)
C8 C10B 1.588(13)
C14 C15 1.371(5)
C16 C18 1.521(5)
C16 C19 1.523(5)
C16 C17 1.523(5)
C31 C32 1.382(5)
C31 C33 1.392(5)
C32 C34 1.492(5)
C33 C42 1.499(5)
C36 C37 1.361(5)
C38 C40 1.514(7)
C38 C39 1.517(5)
C38 C41 1.523(6)
C44 C45 1.367(5)
C46 C47 1.510(7)
C46 C48 1.519(6)
C46 C49 1.527(7)
B1 C63 1.649(6)
B1 C69 1.649(6)
B1 C51 1.650(6)
B1 C57 1.650(6)
C51 C52 1.408(5)
C51 C56 1.409(5)
C52 C53 1.389(6)
C53 C54 1.372(6)
C54 C55 1.395(6)
C55 C56 1.384(6)
C57 C58 1.397(5)
C57 C62 1.409(5)
C58 C59 1.394(6)
C59 C60 1.378(6)
C60 C61 1.382(6)
C61 C62 1.379(6)
C63 C64 1.401(6)
C63 C68 1.409(5)
C64 C65 1.382(6)
C65 C66 1.390(7)
C66 C67 1.379(6)
C67 C68 1.386(6)
C69 C70 1.398(6)
C69 C74 1.398(7)
C70 C71 1.394(7)
C71 C72 1.367(9)
C72 C73 1.387(9)
C73 C74 1.398(6)
B2 C81B 1.550(16)
B2 C87 1.645(6)
B2 C99 1.645(6)
B2 C93 1.651(6)
B2 C81A 1.730(6)
C81A C82A 1.3900
C81A C86A 1.3900
C82A C83A 1.3900
C83A C84A 1.3900
C84A C85A 1.3900
C85A C86A 1.3900
C81B C86B 1.32(2)
C81B C82B 1.36(2)
C82B C83B 1.41(2)
C83B C84B 1.30(3)
C84B C85B 1.35(3)
C85B C86B 1.36(3)
C87 C92 1.393(7)
C87 C88 1.398(7)
C88 C89 1.385(8)
C89 C90 1.383(12)
C90 C91 1.362(11)
C91 C92 1.404(7)
C93 C98 1.395(6)
C93 C94 1.395(6)
C94 C95 1.376(7)
C95 C96 1.371(7)
C96 C97 1.377(8)
C97 C98 1.379(7)
C99 C100 1.388(6)
C99 C104 1.400(6)
C100 C101 1.391(7)
C101 C102 1.371(7)
C102 C103 1.361(7)
C103 C104 1.366(6)
N21 C111 1.127(7)
C111 C112 1.445(7)
N22 C113 1.173(11)
C113 C114 1.516(12)
N23 C115 1.126(6)
C115 C116 1.449(7)
N24 C117 1.226(14)
C117 C118 1.425(14)
N25 C119 1.139(6)
C119 C120 1.454(7)
